data_1569769
loop_
_publ_author_name
'Aliyeva, Vusala A.'
'Gurbanov, Atash V.'
'Mahmoud, Abdallah G.'
'Gomila, Rosa M.'
'Frontera, Antonio'
'Mahmudov, Kamran T.'
'Pombeiro, Armando J. L.'

_publ_section_title
;
 Chalcogen bonding in copper(II)-mediated synthesis.
;
_journal_issue 0
_journal_name_full 'Faraday discussions'
_journal_page_first 77
_journal_page_last 95
_journal_paper_doi 10.1039/d2fd00160h
_journal_volume 244
_journal_year 2023
_chemical_formula_moiety 'C18 H24 Cu N12, 2(C4 N3 O2 Se)'
_chemical_formula_sum 'C26 H24 Cu N18 O4 Se2'
_chemical_formula_weight 874.09
_space_group_crystal_system monoclinic
_space_group_IT_number 14
_space_group_name_Hall '-P 2yn'
_space_group_name_H-M_alt 'P 1 21/n 1'
_atom_sites_solution_hydrogens mixed
_atom_sites_solution_primary direct
_atom_sites_solution_secondary difmap
_audit_creation_method SHELXL-2019/1
_audit_update_record
;
2022-10-18 deposited with the CCDC.	2023-04-21 downloaded from the CCDC.
;
_cell_angle_alpha 90
_cell_angle_beta 101.361(2)
_cell_angle_gamma 90
_cell_formula_units_Z 2
_cell_length_a 8.2710(4)
_cell_length_b 20.2764(11)
_cell_length_c 10.1890(5)
_cell_measurement_reflns_used 9976
_cell_measurement_temperature 150(2)
_cell_measurement_theta_max 26.36
_cell_measurement_theta_min 2.27
_cell_volume 1675.28(15)
_computing_cell_refinement 'Bruker SAINT'
_computing_data_collection 'Bruker APEX3'
_computing_data_reduction 'Bruker SAINT'
_computing_molecular_graphics 'Bruker SHELXTL'
_computing_publication_material 'Bruker SHELXTL'
_computing_structure_refinement 'SHELXL-2019/1 (Sheldrick, 2019)'
_computing_structure_solution 'SHELXT-2019/1 (Sheldrick, 2019)'
_diffrn_ambient_temperature 150(2)
_diffrn_measured_fraction_theta_full 0.999
_diffrn_measured_fraction_theta_max 0.999
_diffrn_measurement_device_type 'Bruker D8 Quest PHOTON 100 detector'
_diffrn_measurement_method '\f and \w scans'
_diffrn_radiation_type MoK\a
_diffrn_radiation_wavelength 0.71073
_diffrn_reflns_av_R_equivalents 0.0429
_diffrn_reflns_av_unetI/netI 0.0180
_diffrn_reflns_Laue_measured_fraction_full 0.999
_diffrn_reflns_Laue_measured_fraction_max 0.999
_diffrn_reflns_limit_h_max 10
_diffrn_reflns_limit_h_min -10
_diffrn_reflns_limit_k_max 25
_diffrn_reflns_limit_k_min -25
_diffrn_reflns_limit_l_max 12
_diffrn_reflns_limit_l_min -12
_diffrn_reflns_number 37974
_diffrn_reflns_point_group_measured_fraction_full 0.999
_diffrn_reflns_point_group_measured_fraction_max 0.999
_diffrn_reflns_theta_full 25.242
_diffrn_reflns_theta_max 26.376
_diffrn_reflns_theta_min 2.273
_exptl_absorpt_coefficient_mu 2.889
_exptl_absorpt_correction_T_max 0.671
_exptl_absorpt_correction_T_min 0.432
_exptl_absorpt_correction_type multi-scan
_exptl_absorpt_process_details 'SADABS (Bruker, 2008)'
_exptl_crystal_colour blue
_exptl_crystal_density_diffrn 1.733
_exptl_crystal_description plate
_exptl_crystal_F_000 870
_exptl_crystal_size_max 0.320
_exptl_crystal_size_mid 0.250
_exptl_crystal_size_min 0.140
_refine_diff_density_max 0.351
_refine_diff_density_min -0.330
_refine_diff_density_rms 0.054
_refine_ls_extinction_method none
_refine_ls_goodness_of_fit_ref 1.047
_refine_ls_hydrogen_treatment constr
_refine_ls_matrix_type full
_refine_ls_number_parameters 232
_refine_ls_number_reflns 3425
_refine_ls_number_restraints 0
_refine_ls_restrained_S_all 1.047
_refine_ls_R_factor_all 0.0249
_refine_ls_R_factor_gt 0.0200
_refine_ls_shift/su_max 0.001
_refine_ls_shift/su_mean 0.000
_refine_ls_structure_factor_coef Fsqd
_refine_ls_weighting_details 'w=1/[\s^2^(Fo^2^)+(0.0240P)^2^+0.9575P] where P=(Fo^2^+2Fc^2^)/3'
_refine_ls_weighting_scheme calc
_refine_ls_wR_factor_gt 0.0489
_refine_ls_wR_factor_ref 0.0513
_reflns_Friedel_coverage 0.000
_reflns_number_gt 3064
_reflns_number_total 3425
_reflns_threshold_expression 'I > 2\s(I)'
_cod_data_source_file d2fd00160h5.cif
_cod_data_source_block m8_a
_cod_original_sg_symbol_H-M 'P 21/n'
_cod_database_code 1569769
_shelx_shelxl_version_number 2019/1
_shelx_space_group_comment
;
The symmetry employed for this shelxl refinement is uniquely defined
by the following loop, which should always be used as a source of
symmetry information in preference to the above space-group names.
They are only intended as comments.
;
_shelx_estimated_absorpt_t_min 0.458
_shelx_estimated_absorpt_t_max 0.688

loop_
_space_group_symop_operation_xyz
'x, y, z'
'-x+1/2, y+1/2, -z+1/2'
'-x, -y, -z'
'x-1/2, -y-1/2, z-1/2'

loop_
_atom_site_label
_atom_site_type_symbol
_atom_site_fract_x
_atom_site_fract_y
_atom_site_fract_z
_atom_site_U_iso_or_equiv
_atom_site_adp_type
_atom_site_occupancy
_atom_site_site_symmetry_order
_atom_site_calc_flag
_atom_site_refinement_flags_posn
_atom_site_refinement_flags_adp
_atom_site_refinement_flags_occupancy
_atom_site_disorder_assembly
_atom_site_disorder_group
Cu1 Cu 0.000000 0.500000 0.500000 0.01625(7) Uani 1 2 d S . P . .
Se1 Se 0.76954(2) 0.21616(2) 0.29487(2) 0.02276(6) Uani 1 1 d . . . . .
O1 O 0.47281(16) 0.38803(7) 0.07253(13) 0.0280(3) Uani 1 1 d . . . . .
O2 O 0.59547(16) 0.35411(7) -0.09133(12) 0.0265(3) Uani 1 1 d . . . . .
N1 N 0.61403(19) 0.27320(7) 0.21172(15) 0.0216(3) Uani 1 1 d . . . . .
N2 N 0.91379(18) 0.23980(7) 0.19299(15) 0.0219(3) Uani 1 1 d . . . . .
N3 N 1.0115(2) 0.33422(10) -0.05255(18) 0.0350(4) Uani 1 1 d . . . . .
N4 N 0.19908(19) 0.41746(7) 0.44652(15) 0.0224(3) Uani 1 1 d . . . . .
N5 N 0.32461(19) 0.37777(8) 0.29084(15) 0.0250(3) Uani 1 1 d . . . . .
H5N H 0.382406 0.378029 0.223877 0.030 Uiso 1 1 d R U . . .
N6 N 0.14621(17) 0.57280(7) 0.44951(13) 0.0171(3) Uani 1 1 d . . . . .
N7 N 0.28328(19) 0.63354(8) 0.33004(15) 0.0240(3) Uani 1 1 d . . . . .
H7N H 0.318602 0.648108 0.254702 0.029 Uiso 1 1 d R U . . .
N8 N 0.12416(18) 0.50331(7) 0.69463(14) 0.0179(3) Uani 1 1 d . . . . .
N9 N 0.28339(19) 0.46881(7) 0.88083(14) 0.0232(3) Uani 1 1 d . . . . .
H9N H 0.358425 0.444409 0.937776 0.028 Uiso 1 1 d R U . . .
C1 C 0.6745(2) 0.30335(8) 0.11887(16) 0.0177(3) Uani 1 1 d . . . . .
C2 C 0.8395(2) 0.28470(8) 0.10906(17) 0.0184(3) Uani 1 1 d . . . . .
C3 C 0.5727(2) 0.35308(8) 0.02592(17) 0.0188(3) Uani 1 1 d . . . . .
C4 C 0.9324(2) 0.31301(9) 0.01643(18) 0.0233(4) Uani 1 1 d . . . . .
C5 C 0.3003(2) 0.43054(9) 0.36459(18) 0.0235(4) Uani 1 1 d . . . . .
H5A H 0.350198 0.472339 0.358461 0.028 Uiso 1 1 calc R U . . .
C6 C 0.2347(2) 0.32712(10) 0.32769(19) 0.0268(4) Uani 1 1 d . . . . .
H6A H 0.227186 0.283403 0.293511 0.032 Uiso 1 1 calc R U . . .
C7 C 0.1578(2) 0.35199(9) 0.42352(18) 0.0240(4) Uani 1 1 d . . . . .
H7A H 0.086287 0.327764 0.468003 0.029 Uiso 1 1 calc R U . . .
C8 C 0.1581(2) 0.59147(9) 0.32758(18) 0.0232(4) Uani 1 1 d . . . . .
H8A H 0.086825 0.576870 0.248147 0.028 Uiso 1 1 calc R U . . .
C9 C 0.3561(3) 0.64298(11) 0.4607(2) 0.0342(5) Uani 1 1 d . . . . .
H9A H 0.448187 0.670388 0.493935 0.041 Uiso 1 1 calc R U . . .
C10 C 0.2712(2) 0.60559(10) 0.53360(19) 0.0287(4) Uani 1 1 d . . . . .
H10A H 0.294182 0.602413 0.628480 0.034 Uiso 1 1 calc R U . . .
C11 C 0.2450(2) 0.46269(8) 0.74672(17) 0.0207(3) Uani 1 1 d . . . . .
H11A H 0.297768 0.433142 0.696205 0.025 Uiso 1 1 calc R U . . .
C12 C 0.1823(2) 0.51576(9) 0.91668(18) 0.0241(4) Uani 1 1 d . . . . .
H12A H 0.180467 0.530474 1.004895 0.029 Uiso 1 1 calc R U . . .
C13 C 0.0848(2) 0.53736(9) 0.80176(17) 0.0212(4) Uani 1 1 d . . . . .
H13A H 0.002636 0.570558 0.795806 0.025 Uiso 1 1 calc R U . . .

loop_
_atom_site_aniso_label
_atom_site_aniso_U_11
_atom_site_aniso_U_22
_atom_site_aniso_U_33
_atom_site_aniso_U_23
_atom_site_aniso_U_13
_atom_site_aniso_U_12
Cu1 0.01866(15) 0.01725(14) 0.01218(13) 0.00297(10) 0.00144(11) -0.00391(11)
Se1 0.02413(10) 0.02225(10) 0.02347(10) 0.00552(7) 0.00854(7) 0.00448(7)
O1 0.0284(7) 0.0347(7) 0.0225(6) 0.0075(5) 0.0093(6) 0.0148(6)
O2 0.0285(7) 0.0363(8) 0.0160(6) 0.0013(5) 0.0074(5) 0.0036(6)
N1 0.0214(8) 0.0235(8) 0.0205(7) 0.0012(6) 0.0059(6) 0.0025(6)
N2 0.0214(7) 0.0217(7) 0.0239(8) -0.0005(6) 0.0076(6) 0.0032(6)
N3 0.0263(9) 0.0464(11) 0.0352(9) 0.0114(8) 0.0133(8) 0.0058(8)
N4 0.0248(8) 0.0226(8) 0.0206(7) 0.0006(6) 0.0064(6) 0.0033(6)
N5 0.0226(8) 0.0345(9) 0.0191(7) -0.0009(6) 0.0066(6) 0.0080(7)
N6 0.0189(7) 0.0173(7) 0.0157(6) 0.0009(5) 0.0049(6) -0.0012(6)
N7 0.0268(8) 0.0250(8) 0.0221(7) 0.0061(6) 0.0095(6) -0.0029(6)
N8 0.0204(7) 0.0162(7) 0.0169(7) 0.0024(5) 0.0030(6) -0.0017(5)
N9 0.0275(8) 0.0226(8) 0.0170(7) 0.0037(6) -0.0016(6) 0.0027(6)
C1 0.0182(8) 0.0188(8) 0.0166(8) -0.0041(6) 0.0047(7) 0.0008(6)
C2 0.0193(8) 0.0174(8) 0.0188(8) -0.0023(6) 0.0047(7) 0.0008(7)
C3 0.0165(8) 0.0225(8) 0.0176(8) -0.0003(6) 0.0036(7) -0.0018(7)
C4 0.0198(9) 0.0262(9) 0.0249(9) 0.0017(7) 0.0066(8) 0.0059(7)
C5 0.0222(9) 0.0248(9) 0.0245(9) 0.0017(7) 0.0071(7) 0.0031(7)
C6 0.0250(9) 0.0258(9) 0.0279(10) -0.0053(8) 0.0012(8) 0.0049(7)
C7 0.0232(9) 0.0232(9) 0.0261(9) 0.0048(7) 0.0057(8) 0.0022(7)
C8 0.0293(10) 0.0211(9) 0.0195(8) 0.0025(7) 0.0058(7) -0.0044(7)
C9 0.0302(11) 0.0433(12) 0.0266(10) 0.0094(9) -0.0002(8) -0.0169(9)
C10 0.0298(10) 0.0357(11) 0.0190(9) 0.0040(8) 0.0011(8) -0.0148(8)
C11 0.0238(9) 0.0187(8) 0.0190(8) 0.0014(7) 0.0027(7) 0.0007(7)
C12 0.0281(10) 0.0259(9) 0.0181(8) -0.0022(7) 0.0039(7) -0.0009(7)
C13 0.0223(9) 0.0209(9) 0.0202(8) -0.0011(7) 0.0038(7) 0.0006(7)

loop_
_atom_type_symbol
_atom_type_description
_atom_type_scat_dispersion_real
_atom_type_scat_dispersion_imag
_atom_type_scat_source
C C 0.0033 0.0016 'International Tables Vol C Tables 4.2.6.8 and 6.1.1.4'
H H 0.0000 0.0000 'International Tables Vol C Tables 4.2.6.8 and 6.1.1.4'
N N 0.0061 0.0033 'International Tables Vol C Tables 4.2.6.8 and 6.1.1.4'
O O 0.0106 0.0060 'International Tables Vol C Tables 4.2.6.8 and 6.1.1.4'
Cu Cu 0.3201 1.2651 'International Tables Vol C Tables 4.2.6.8 and 6.1.1.4'
Se Se -0.0929 2.2259 'International Tables Vol C Tables 4.2.6.8 and 6.1.1.4'

loop_
_geom_angle_atom_site_label_1
_geom_angle_atom_site_label_2
_geom_angle_atom_site_label_3
_geom_angle
_geom_angle_site_symmetry_1
_geom_angle_site_symmetry_3
_geom_angle_publ_flag
N6 Cu1 N6 180.00(5) 3_566 . ?
N6 Cu1 N8 89.34(5) 3_566 . ?
N6 Cu1 N8 90.66(5) . . ?
N6 Cu1 N8 90.66(5) 3_566 3_566 ?
N6 Cu1 N8 89.34(5) . 3_566 ?
N8 Cu1 N8 180.0 . 3_566 ?
N2 Se1 N1 92.91(7) . . ?
C1 N1 Se1 107.44(12) . . ?
C2 N2 Se1 106.40(12) . . ?
C5 N4 C7 104.62(15) . . ?
C5 N5 C6 107.20(16) . . ?
C5 N5 H5N 125.1 . . ?
C6 N5 H5N 127.5 . . ?
C8 N6 C10 105.12(15) . . ?
C8 N6 Cu1 127.09(12) . . ?
C10 N6 Cu1 127.08(11) . . ?
C8 N7 C9 107.42(15) . . ?
C8 N7 H7N 124.0 . . ?
C9 N7 H7N 128.1 . . ?
C11 N8 C13 105.71(14) . . ?
C11 N8 Cu1 124.30(12) . . ?
C13 N8 Cu1 129.02(12) . . ?
C11 N9 C12 107.58(15) . . ?
C11 N9 H9N 126.4 . . ?
C12 N9 H9N 126.0 . . ?
N1 C1 C2 115.55(15) . . ?
N1 C1 C3 121.19(15) . . ?
C2 C1 C3 123.23(15) . . ?
N2 C2 C1 117.69(16) . . ?
N2 C2 C4 117.27(15) . . ?
C1 C2 C4 125.01(15) . . ?
O2 C3 O1 126.19(16) . . ?
O2 C3 C1 116.04(15) . . ?
O1 C3 C1 117.76(15) . . ?
N3 C4 C2 176.9(2) . . ?
N4 C5 N5 112.12(17) . . ?
N4 C5 H5A 123.9 . . ?
N5 C5 H5A 123.9 . . ?
C7 C6 N5 105.99(16) . . ?
C7 C6 H6A 127.0 . . ?
N5 C6 H6A 127.0 . . ?
C6 C7 N4 110.07(17) . . ?
C6 C7 H7A 125.0 . . ?
N4 C7 H7A 125.0 . . ?
N6 C8 N7 111.47(16) . . ?
N6 C8 H8A 124.3 . . ?
N7 C8 H8A 124.3 . . ?
C10 C9 N7 106.32(17) . . ?
C10 C9 H9A 126.8 . . ?
N7 C9 H9A 126.8 . . ?
C9 C10 N6 109.67(16) . . ?
C9 C10 H10A 125.2 . . ?
N6 C10 H10A 125.2 . . ?
N8 C11 N9 110.98(16) . . ?
N8 C11 H11A 124.5 . . ?
N9 C11 H11A 124.5 . . ?
C13 C12 N9 106.60(16) . . ?
C13 C12 H12A 126.7 . . ?
N9 C12 H12A 126.7 . . ?
C12 C13 N8 109.12(16) . . ?
C12 C13 H13A 125.4 . . ?
N8 C13 H13A 125.4 . . ?

loop_
_geom_bond_atom_site_label_1
_geom_bond_atom_site_label_2
_geom_bond_distance
_geom_bond_site_symmetry_2
_geom_bond_publ_flag
Cu1 N6 2.0375(14) 3_566 ?
Cu1 N6 2.0375(14) . ?
Cu1 N8 2.0468(14) . ?
Cu1 N8 2.0468(14) 3_566 ?
Se1 N2 1.7941(15) . ?
Se1 N1 1.8111(15) . ?
O1 C3 1.251(2) . ?
O2 C3 1.246(2) . ?
N1 C1 1.306(2) . ?
N2 C2 1.316(2) . ?
N3 C4 1.135(2) . ?
N4 C5 1.321(2) . ?
N4 C7 1.379(2) . ?
N5 C5 1.345(2) . ?
N5 C6 1.363(3) . ?
N5 H5N 0.9069 . ?
N6 C8 1.321(2) . ?
N6 C10 1.377(2) . ?
N7 C8 1.338(2) . ?
N7 C9 1.362(3) . ?
N7 H7N 0.9221 . ?
N8 C11 1.323(2) . ?
N8 C13 1.383(2) . ?
N9 C11 1.346(2) . ?
N9 C12 1.364(2) . ?
N9 H9N 0.9082 . ?
C1 C2 1.439(2) . ?
C1 C3 1.519(2) . ?
C2 C4 1.448(2) . ?
C5 H5A 0.9500 . ?
C6 C7 1.363(3) . ?
C6 H6A 0.9500 . ?
C7 H7A 0.9500 . ?
C8 H8A 0.9500 . ?
C9 C10 1.351(3) . ?
C9 H9A 0.9500 . ?
C10 H10A 0.9500 . ?
C11 H11A 0.9500 . ?
C12 C13 1.357(2) . ?
C12 H12A 0.9500 . ?
C13 H13A 0.9500 . ?

loop_
_geom_hbond_atom_site_label_D
_geom_hbond_atom_site_label_H
_geom_hbond_atom_site_label_A
_geom_hbond_distance_DH
_geom_hbond_distance_HA
_geom_hbond_distance_DA
_geom_hbond_angle_DHA
_geom_hbond_site_symmetry_A
_geom_hbond_publ_flag
N5 H5N O1 0.91 1.85 2.751(2) 170.3 . yes
N7 H7N O2 0.92 1.93 2.8187(19) 159.9 3_665 yes
N9 H9N O1 0.91 1.89 2.7833(19) 167.0 1_556 yes

loop_
_geom_torsion_atom_site_label_1
_geom_torsion_atom_site_label_2
_geom_torsion_atom_site_label_3
_geom_torsion_atom_site_label_4
_geom_torsion
_geom_torsion_site_symmetry_1
_geom_torsion_site_symmetry_2
_geom_torsion_site_symmetry_3
_geom_torsion_site_symmetry_4
_geom_torsion_publ_flag
N2 Se1 N1 C1 0.78(12) . . . . ?
N1 Se1 N2 C2 -0.81(12) . . . . ?
Se1 N1 C1 C2 -0.55(18) . . . . ?
Se1 N1 C1 C3 177.63(12) . . . . ?
Se1 N2 C2 C1 0.67(18) . . . . ?
Se1 N2 C2 C4 178.85(13) . . . . ?
N1 C1 C2 N2 -0.1(2) . . . . ?
C3 C1 C2 N2 -178.23(15) . . . . ?
N1 C1 C2 C4 -178.10(16) . . . . ?
C3 C1 C2 C4 3.7(3) . . . . ?
N1 C1 C3 O2 -144.66(17) . . . . ?
C2 C1 C3 O2 33.4(2) . . . . ?
N1 C1 C3 O1 34.1(2) . . . . ?
C2 C1 C3 O1 -147.85(17) . . . . ?
C7 N4 C5 N5 0.5(2) . . . . ?
C6 N5 C5 N4 -0.5(2) . . . . ?
C5 N5 C6 C7 0.3(2) . . . . ?
N5 C6 C7 N4 0.0(2) . . . . ?
C5 N4 C7 C6 -0.3(2) . . . . ?
C10 N6 C8 N7 0.4(2) . . . . ?
Cu1 N6 C8 N7 -170.48(12) . . . . ?
C9 N7 C8 N6 -0.3(2) . . . . ?
C8 N7 C9 C10 0.1(2) . . . . ?
N7 C9 C10 N6 0.1(3) . . . . ?
C8 N6 C10 C9 -0.3(2) . . . . ?
Cu1 N6 C10 C9 170.57(15) . . . . ?
C13 N8 C11 N9 0.5(2) . . . . ?
Cu1 N8 C11 N9 -169.16(11) . . . . ?
C12 N9 C11 N8 -0.1(2) . . . . ?
C11 N9 C12 C13 -0.3(2) . . . . ?
N9 C12 C13 N8 0.6(2) . . . . ?
C11 N8 C13 C12 -0.7(2) . . . . ?
Cu1 N8 C13 C12 168.28(12) . . . . ?
